data_2235553
loop_
_publ_author_name
'Pekdemir, Merve'
'I\,s\?ik, \,Samil'
'Alaman A\(gar, Ay\,sen'

_publ_section_title
;
 2-{(<i>E</i>)-[(3-Iodo-4-methylphenyl)imino]methyl}-4-(trifluoromethoxy)phenol
;
_journal_coeditor_code LR2067
_journal_issue 7
_journal_name_full 'Acta Crystallographica Section E'
_journal_page_first o2148
_journal_paper_doi 10.1107/S1600536812026876
_journal_volume 68
_journal_year 2012
_chemical_formula_iupac 'C15 H11 F3 I N O2'
_chemical_formula_moiety 'C15 H11 F3 I N O2'
_chemical_formula_sum 'C15 H11 F3 I N O2'
_chemical_formula_weight 421.15
_chemical_name_systematic
;
2-{(<i>E</i>)-[(3-Iodo-4-methylphenyl)imino]methyl}-4-(trifluoromethoxy)phenol
;
_space_group_IT_number 2
_symmetry_cell_setting triclinic
_symmetry_space_group_name_Hall '-P 1'
_symmetry_space_group_name_H-M 'P -1'
_atom_sites_solution_hydrogens geom
_atom_sites_solution_primary direct
_atom_sites_solution_secondary difmap
_audit_creation_method SHELXL-97
_cell_angle_alpha 86.970(6)
_cell_angle_beta 86.386(6)
_cell_angle_gamma 78.087(5)
_cell_formula_units_Z 2
_cell_length_a 4.6733(3)
_cell_length_b 6.6441(5)
_cell_length_c 25.2825(19)
_cell_measurement_reflns_used 18957
_cell_measurement_temperature 296
_cell_measurement_theta_max 27.28
_cell_measurement_theta_min 1.61
_cell_volume 765.94(10)
_computing_cell_refinement 'X-AREA (Stoe & Cie, 2002)'
_computing_data_collection 'X-AREA (Stoe & Cie, 2002)'
_computing_data_reduction 'X-RED32 (Stoe & Cie, 2002)'
_computing_molecular_graphics 'ORTEP-3 for Windows (Farrugia, 1997)'
_computing_publication_material 'WinGX (Farrugia, 1999)'
_computing_structure_refinement 'SHELXL97 (Sheldrick, 2008)'
_computing_structure_solution 'SHELXS97 (Sheldrick, 2008)'
_diffrn_ambient_temperature 296
_diffrn_detector_area_resol_mean 6.67
_diffrn_measured_fraction_theta_full 1.000
_diffrn_measured_fraction_theta_max 1.000
_diffrn_measurement_device_type 'Stoe IPDS 2'
_diffrn_measurement_method 'rotation method'
_diffrn_radiation_monochromator 'plane graphite'
_diffrn_radiation_source 'fine-focus sealed tube'
_diffrn_radiation_type MoK\a
_diffrn_radiation_wavelength 0.71073
_diffrn_reflns_av_R_equivalents 0.0658
_diffrn_reflns_av_sigmaI/netI 0.0435
_diffrn_reflns_limit_h_max 5
_diffrn_reflns_limit_h_min -5
_diffrn_reflns_limit_k_max 8
_diffrn_reflns_limit_k_min -8
_diffrn_reflns_limit_l_max 31
_diffrn_reflns_limit_l_min -31
_diffrn_reflns_number 9671
_diffrn_reflns_theta_full 26.74
_diffrn_reflns_theta_max 26.75
_diffrn_reflns_theta_min 1.62
_exptl_absorpt_coefficient_mu 2.128
_exptl_absorpt_correction_T_max 0.8331
_exptl_absorpt_correction_T_min 0.3892
_exptl_absorpt_correction_type integration
_exptl_absorpt_process_details '(X-RED32; Stoe & Cie, 2002)'
_exptl_crystal_colour YELLOW
_exptl_crystal_density_diffrn 1.826
_exptl_crystal_density_method 'not measured'
_exptl_crystal_description PLATE
_exptl_crystal_F_000 408
_exptl_crystal_size_max 0.800
_exptl_crystal_size_mid 0.383
_exptl_crystal_size_min 0.100
_refine_diff_density_max 0.705
_refine_diff_density_min -0.579
_refine_ls_extinction_method none
_refine_ls_goodness_of_fit_ref 1.038
_refine_ls_hydrogen_treatment constr
_refine_ls_matrix_type full
_refine_ls_number_parameters 198
_refine_ls_number_reflns 3237
_refine_ls_number_restraints 38
_refine_ls_restrained_S_all 1.130
_refine_ls_R_factor_all 0.0435
_refine_ls_R_factor_gt 0.0375
_refine_ls_shift/su_max 0.002
_refine_ls_shift/su_mean 0.000
_refine_ls_structure_factor_coef Fsqd
_refine_ls_weighting_details 'calc w=1/[\s^2^(Fo^2^)+(0.0721P)^2^+0.1093P] where P=(Fo^2^+2Fc^2^)/3'
_refine_ls_weighting_scheme calc
_refine_ls_wR_factor_gt 0.1034
_refine_ls_wR_factor_ref 0.1070
_reflns_number_gt 2806
_reflns_number_total 3237
_reflns_threshold_expression I>2\s(I)
_cod_data_source_file lr2067.cif
_cod_data_source_block I
_cod_original_cell_volume 765.95(10)
_cod_database_code 2235553
_cod_database_fobs_code 2235553

loop_
_symmetry_equiv_pos_as_xyz
'x, y, z'
'-x, -y, -z'

loop_
_atom_site_type_symbol
_atom_site_label
_atom_site_fract_x
_atom_site_fract_y
_atom_site_fract_z
_atom_site_U_iso_or_equiv
_atom_site_adp_type
_atom_site_calc_flag
_atom_site_refinement_flags
_atom_site_occupancy
_atom_site_symmetry_multiplicity
_atom_site_disorder_assembly
_atom_site_disorder_group
C C15 0.9104(9) 0.8097(7) 0.57659(18) 0.0655(10) Uani d . 1 1 . .
H H15A 0.9969 0.6685 0.5849 0.098 Uiso calc R 1 1 . .
H H15B 1.0566 0.8921 0.5770 0.098 Uiso calc R 1 1 . .
H H15C 0.8333 0.8211 0.5420 0.098 Uiso calc R 1 1 . .
C C14 -0.6844(15) 0.7327(12) 0.9450(2) 0.0967(18) Uani d D 1 1 . .
I I1 0.59478(6) 1.29948(4) 0.557019(11) 0.06978(14) Uani d . 1 1 . .
O O1 -0.3927(8) 1.3987(4) 0.77435(14) 0.0774(9) Uani d . 1 1 . .
H H1 -0.2581 1.3429 0.7544 0.116 Uiso calc R 1 1 . .
N N1 -0.0211(6) 1.0922(4) 0.73088(12) 0.0511(6) Uani d . 1 1 . .
C C1 0.5067(7) 1.0843(5) 0.61658(13) 0.0487(7) Uani d . 1 1 . .
C C5 0.2116(7) 1.0139(5) 0.69393(13) 0.0491(7) Uani d . 1 1 . .
C C6 0.2828(7) 1.1499(5) 0.65460(14) 0.0498(7) Uani d . 1 1 . .
H H6 0.1808 1.2858 0.6535 0.060 Uiso calc R 1 1 . .
O O2 -0.8277(7) 0.8215(5) 0.90303(13) 0.0752(8) Uani d . 1 1 A .
C C3 0.5939(8) 0.7512(5) 0.65756(16) 0.0578(8) Uani d . 1 1 . .
H H3 0.6984 0.6160 0.6593 0.069 Uiso calc R 1 1 . .
C C13 -0.1359(8) 0.9712(5) 0.76217(14) 0.0528(7) Uani d . 1 1 . .
H H13 -0.0655 0.8301 0.7601 0.063 Uiso calc R 1 1 . .
C C7 -0.3726(7) 1.0436(5) 0.80106(14) 0.0501(7) Uani d . 1 1 . .
C C4 0.3711(8) 0.8124(6) 0.69536(15) 0.0566(8) Uani d . 1 1 . .
H H4 0.3276 0.7190 0.7218 0.068 Uiso calc R 1 1 . .
C C12 -0.4914(8) 1.2548(6) 0.80557(15) 0.0575(8) Uani d . 1 1 A .
C C8 -0.4832(8) 0.9026(6) 0.83407(16) 0.0563(8) Uani d . 1 1 A .
H H8 -0.4079 0.7626 0.8309 0.068 Uiso calc R 1 1 . .
C C2 0.6688(7) 0.8836(5) 0.61677(15) 0.0520(7) Uani d . 1 1 . .
C C10 -0.8238(10) 1.1762(8) 0.87578(19) 0.0725(11) Uani d . 1 1 A .
H H10 -0.9750 1.2198 0.9009 0.087 Uiso calc R 1 1 . .
C C9 -0.7043(8) 0.9682(6) 0.87166(15) 0.0602(9) Uani d . 1 1 . .
C C11 -0.7204(10) 1.3145(7) 0.8433(2) 0.0716(11) Uani d . 1 1 . .
H H11 -0.8034 1.4536 0.8461 0.086 Uiso calc R 1 1 A .
F F1A -0.830(2) 0.6351(14) 0.9751(3) 0.1137(11) Uani d PU 0.621(6) 1 A 1
F F2A -0.4368(18) 0.5983(14) 0.9256(3) 0.1137(11) Uani d PDU 0.621(6) 1 A 1
F F3A -0.5481(19) 0.8352(13) 0.9714(3) 0.1137(11) Uani d PU 0.621(6) 1 A 1
F F1B -0.818(4) 0.571(2) 0.9597(5) 0.1137(11) Uani d PU 0.379(6) 1 A 2
F F2B -0.428(3) 0.704(2) 0.9445(5) 0.1137(11) Uani d PU 0.379(6) 1 A 2
F F3B -0.758(3) 0.8901(18) 0.9804(4) 0.1137(11) Uani d PDU 0.379(6) 1 A 2

loop_
_atom_site_aniso_label
_atom_site_aniso_U_11
_atom_site_aniso_U_22
_atom_site_aniso_U_33
_atom_site_aniso_U_12
_atom_site_aniso_U_13
_atom_site_aniso_U_23
C15 0.057(2) 0.064(2) 0.072(2) -0.0052(17) 0.0091(18) -0.0137(19)
C14 0.102(4) 0.128(5) 0.074(3) -0.062(4) -0.007(3) 0.026(3)
I1 0.0703(2) 0.0657(2) 0.0686(2) -0.01119(13) 0.01306(13) 0.00966(13)
O1 0.088(2) 0.0503(14) 0.083(2) 0.0003(13) 0.0198(16) 0.0101(14)
N1 0.0505(14) 0.0500(14) 0.0493(14) -0.0040(12) 0.0000(12) 0.0015(12)
C1 0.0473(16) 0.0482(15) 0.0500(16) -0.0087(13) -0.0021(13) -0.0008(13)
C5 0.0475(16) 0.0483(16) 0.0497(17) -0.0050(13) -0.0039(13) -0.0014(13)
C6 0.0476(16) 0.0457(15) 0.0530(17) -0.0029(13) -0.0019(13) -0.0002(13)
O2 0.0662(16) 0.091(2) 0.0705(18) -0.0272(15) -0.0008(14) 0.0153(16)
C3 0.0545(19) 0.0446(16) 0.068(2) 0.0029(14) -0.0012(16) -0.0029(15)
C13 0.0545(18) 0.0483(16) 0.0541(18) -0.0072(14) -0.0030(14) -0.0010(14)
C7 0.0473(16) 0.0506(16) 0.0507(17) -0.0072(13) -0.0030(13) 0.0020(13)
C4 0.0569(19) 0.0497(17) 0.058(2) -0.0016(15) 0.0014(15) 0.0063(15)
C12 0.061(2) 0.0515(17) 0.0570(19) -0.0071(15) 0.0012(16) 0.0032(15)
C8 0.0537(18) 0.0540(18) 0.060(2) -0.0086(15) -0.0038(15) 0.0040(15)
C2 0.0444(16) 0.0538(17) 0.0559(18) -0.0045(14) -0.0021(14) -0.0085(15)
C10 0.064(2) 0.082(3) 0.067(2) -0.008(2) 0.0115(19) -0.009(2)
C9 0.0553(19) 0.072(2) 0.0546(19) -0.0175(17) -0.0003(15) 0.0035(17)
C11 0.068(2) 0.061(2) 0.079(3) 0.0028(18) 0.010(2) -0.009(2)
F1A 0.1195(19) 0.136(3) 0.090(2) -0.043(2) -0.010(2) 0.0223(18)
F2A 0.1195(19) 0.136(3) 0.090(2) -0.043(2) -0.010(2) 0.0223(18)
F3A 0.1195(19) 0.136(3) 0.090(2) -0.043(2) -0.010(2) 0.0223(18)
F1B 0.1195(19) 0.136(3) 0.090(2) -0.043(2) -0.010(2) 0.0223(18)
F2B 0.1195(19) 0.136(3) 0.090(2) -0.043(2) -0.010(2) 0.0223(18)
F3B 0.1195(19) 0.136(3) 0.090(2) -0.043(2) -0.010(2) 0.0223(18)

loop_
_atom_type_symbol
_atom_type_description
_atom_type_scat_dispersion_real
_atom_type_scat_dispersion_imag
_atom_type_scat_source
C C 0.0033 0.0016 'International Tables Vol C Tables 4.2.6.8 and 6.1.1.4'
H H 0.0000 0.0000 'International Tables Vol C Tables 4.2.6.8 and 6.1.1.4'
F F 0.0171 0.0103 'International Tables Vol C Tables 4.2.6.8 and 6.1.1.4'
I I -0.4742 1.8119 'International Tables Vol C Tables 4.2.6.8 and 6.1.1.4'
N N 0.0061 0.0033 'International Tables Vol C Tables 4.2.6.8 and 6.1.1.4'
O O 0.0106 0.0060 'International Tables Vol C Tables 4.2.6.8 and 6.1.1.4'

loop_
_geom_angle_atom_site_label_1
_geom_angle_atom_site_label_2
_geom_angle_atom_site_label_3
_geom_angle
C2 C15 H15A 109.5
C2 C15 H15B 109.5
H15A C15 H15B 109.5
C2 C15 H15C 109.5
H15A C15 H15C 109.5
H15B C15 H15C 109.5
F2B C14 F1A 122.8(10)
F2B C14 F3A 56.8(8)
F1A C14 F3A 110.3(7)
F2B C14 O2 120.6(8)
F1A C14 O2 113.4(6)
F3A C14 O2 119.7(6)
F2B C14 F1B 118.3(11)
F1A C14 F1B 25.2(7)
F3A C14 F1B 131.3(8)
O2 C14 F1B 103.9(7)
F2B C14 F3B 100.5(10)
F1A C14 F3B 86.9(7)
F3A C14 F3B 43.6(6)
O2 C14 F3B 100.3(7)
F1B C14 F3B 111.8(9)
F2B C14 F2A 39.0(8)
F1A C14 F2A 108.9(8)
F3A C14 F2A 95.7(7)
O2 C14 F2A 106.9(6)
F1B C14 F2A 90.9(9)
F3B C14 F2A 139.0(8)
C12 O1 H1 109.5
C13 N1 C5 120.7(3)
C2 C1 C6 122.3(3)
C2 C1 I1 119.9(3)
C6 C1 I1 117.8(2)
C6 C5 C4 118.8(3)
C6 C5 N1 116.8(3)
C4 C5 N1 124.4(3)
C5 C6 C1 120.2(3)
C5 C6 H6 119.9
C1 C6 H6 119.9
C14 O2 C9 117.8(4)
C4 C3 C2 122.7(3)
C4 C3 H3 118.6
C2 C3 H3 118.6
N1 C13 C7 122.9(3)
N1 C13 H13 118.6
C7 C13 H13 118.6
C8 C7 C12 119.4(3)
C8 C7 C13 119.4(3)
C12 C7 C13 121.2(3)
C3 C4 C5 120.0(3)
C3 C4 H4 120.0
C5 C4 H4 120.0
O1 C12 C11 119.7(4)
O1 C12 C7 121.9(3)
C11 C12 C7 118.4(4)
C9 C8 C7 120.3(4)
C9 C8 H8 119.8
C7 C8 H8 119.8
C1 C2 C3 115.9(3)
C1 C2 C15 123.3(4)
C3 C2 C15 120.7(3)
C11 C10 C9 119.7(4)
C11 C10 H10 120.1
C9 C10 H10 120.1
C8 C9 C10 120.4(4)
C8 C9 O2 119.7(4)
C10 C9 O2 119.7(4)
C10 C11 C12 121.7(4)
C10 C11 H11 119.1
C12 C11 H11 119.1

loop_
_geom_bond_atom_site_label_1
_geom_bond_atom_site_label_2
_geom_bond_distance
C15 C2 1.492(5)
C15 H15A 0.9600
C15 H15B 0.9600
C15 H15C 0.9600
C14 F2B 1.174(16)
C14 F1A 1.236(10)
C14 F3A 1.263(10)
C14 O2 1.336(7)
C14 F1B 1.371(16)
C14 F3B 1.387(12)
C14 F2A 1.387(10)
I1 C1 2.102(3)
O1 C12 1.344(5)
O1 H1 0.8200
N1 C13 1.272(5)
N1 C5 1.420(4)
C1 C2 1.391(5)
C1 C6 1.392(5)
C5 C6 1.379(5)
C5 C4 1.391(5)
C6 H6 0.9300
O2 C9 1.415(5)
C3 C4 1.380(5)
C3 C2 1.395(6)
C3 H3 0.9300
C13 C7 1.454(5)
C13 H13 0.9300
C7 C8 1.380(5)
C7 C12 1.406(5)
C4 H4 0.9300
C12 C11 1.396(6)
C8 C9 1.377(6)
C8 H8 0.9300
C10 C11 1.343(7)
C10 C9 1.386(6)
C10 H10 0.9300
C11 H11 0.9300

loop_
_geom_hbond_atom_site_label_D
_geom_hbond_atom_site_label_H
_geom_hbond_atom_site_label_A
_geom_hbond_site_symmetry_A
_geom_hbond_distance_DH
_geom_hbond_distance_HA
_geom_hbond_distance_DA
_geom_hbond_angle_DHA
O1 H1 N1 . 0.82 1.90 2.628(4) 147.3
C15 H15B Cg 1_655 0.96 2.85 3.570(5) 133

loop_
_geom_torsion_atom_site_label_1
_geom_torsion_atom_site_label_2
_geom_torsion_atom_site_label_3
_geom_torsion_atom_site_label_4
_geom_torsion
C13 N1 C5 C6 167.1(3)
C13 N1 C5 C4 -13.6(5)
C4 C5 C6 C1 1.2(5)
N1 C5 C6 C1 -179.4(3)
C2 C1 C6 C5 -0.9(5)
I1 C1 C6 C5 178.6(2)
F2B C14 O2 C9 -31.7(14)
F1A C14 O2 C9 168.1(7)
F3A C14 O2 C9 35.1(10)
F1B C14 O2 C9 -167.2(8)
F3B C14 O2 C9 77.1(7)
F2A C14 O2 C9 -71.9(7)
C5 N1 C13 C7 179.4(3)
N1 C13 C7 C8 -179.2(3)
N1 C13 C7 C12 1.0(5)
C2 C3 C4 C5 -0.3(6)
C6 C5 C4 C3 -0.7(5)
N1 C5 C4 C3 -180.0(3)
C8 C7 C12 O1 -179.8(4)
C13 C7 C12 O1 0.0(6)
C8 C7 C12 C11 -0.5(6)
C13 C7 C12 C11 179.3(4)
C12 C7 C8 C9 -1.1(6)
C13 C7 C8 C9 179.1(3)
C6 C1 C2 C3 -0.1(5)
I1 C1 C2 C3 -179.6(3)
C6 C1 C2 C15 -179.8(3)
I1 C1 C2 C15 0.7(5)
C4 C3 C2 C1 0.7(6)
C4 C3 C2 C15 -179.6(4)
C7 C8 C9 C10 1.8(6)
C7 C8 C9 O2 176.2(3)
C11 C10 C9 C8 -0.9(7)
C11 C10 C9 O2 -175.2(4)
C14 O2 C9 C8 81.3(6)
C14 O2 C9 C10 -104.3(6)
C9 C10 C11 C12 -0.7(8)
O1 C12 C11 C10 -179.3(4)
C7 C12 C11 C10 1.4(7)
